data_4123929
loop_
_publ_author_name
'Park, S.-H.'
'Grey, C.P.'
'Parise, J.B.'
'Gies, H.'
'Liu, H.-M.'
'Toby, B.H.'

_publ_section_title
;
 A new porous lithosilicate with a high ionic conductivity and
 ion-exchange capacity
;
_journal_name_full 'Journal of the American Chemical Society'
_journal_page_first 11023
_journal_page_last 11024
_journal_volume 122
_journal_year 2000
_chemical_formula_sum 'Cs14 D12.32 Li41.12 O178.16 Si72'
_chemical_name_systematic 'Cs14 Li22.72 (Li18.4 Si72 O172) (D2 O)6.16'
_space_group_IT_number 23
_symmetry_space_group_name_Hall 'I 2 2'
_symmetry_space_group_name_H-M 'I 2 2 2'
_cell_angle_alpha 90
_cell_angle_beta 90
_cell_angle_gamma 90
_cell_formula_units_Z 1
_cell_length_a 11.208
_cell_length_b 17.286
_cell_length_c 23.536
_cell_volume 4559.900
_citation_journal_id_ASTM JACSAT
_cod_data_source_file Park_JACSAT_2000_1168.cif
_cod_data_source_block D12.32Cs14Li41.12O178.16Si72
_cod_original_cell_volume 4559.899
_cod_original_formula_sum 'D12.32 Cs14 Li41.12 O178.16 Si72'
_cod_database_code 4123929

loop_
_symmetry_equiv_pos_as_xyz
x,y,z
-x,-y,z
x,-y,-z
-x,y,-z
x+1/2,y+1/2,z+1/2
-x+1/2,-y+1/2,z+1/2
x+1/2,-y+1/2,-z+1/2
-x+1/2,y+1/2,-z+1/2

loop_
_atom_site_label
_atom_site_type_symbol
_atom_site_fract_x
_atom_site_fract_y
_atom_site_fract_z
_atom_site_occupancy
_atom_site_U_iso_or_equiv
O14 O-2 0.6139 0.5929 0.8919 1 0.0
Li7 Li+1 0.321 0.011 0.078 0.55 0.0
O2 O-2 -0.001 0.2581 0.0884 1 0.0
Si9 Si+4 0.8653 0.2741 0.066 1 0.0
O12 O-2 0.5 0.5 0.3689 1 0.0
O6 O-2 -0.007 0.2241 0.362 1 0.0
O21 O-2 0.499 0.6032 0.7934 1 0.0
O17 O-2 0.113 0.6442 0.3438 1 0.0
Li3 Li+1 0.335 0.6 0.239 0.6 0.0
Li6 Li+1 0.861 0.294 0.782 0.7 0.0
Li8 Li+1 0.625 0.523 0.075 0.59 0.0
Cs1 Cs+1 0 0.5 0 1 0.0
O22 O-2 0.2969 0.5721 0.3766 1 0.0
Cs4 Cs+1 0 0.5 0.431 0.187 0.0
Cs3 Cs+1 0 0.5 0.76948 1 0.0
O20 O-2 0.3086 0.422 0.3751 1 0.0
O13 O-2 0.3057 0.3166 0.2914 1 0.0
O24 O-2 0.5 0.578 0.5 0.243 0.0
O1 O-2 0.3516 0.5027 0.2794 1 0.0
O11 O-2 0.6162 0.3958 0.894 1 0.0
O8 O-2 0.229 0.2212 0.0982 1 0.0
O23 O-2 0 0.5 0.431 0.193 0.0
O15 O-2 0.3313 0.6838 0.2955 1 0.0
Si6 Si+4 0.7577 0.5882 0.8772 1 0.0
O26 O-2 0.115 0.405 0.468 0.304 0.0
O9 O-2 0.787 0.6162 0.8171 1 0.0
Cs5 Cs+1 0.5 0.578 0.5 0.237 0.0
Si8 Si+4 0.5002 0.6304 0.8574 1 0.0
Li5 Li+1 0.835 0.702 0.775 1 0.0
Cs6 Cs+1 0 0.244 0.5 0.483 0.0
O5 O-2 0.789 0.383 0.8163 1 0.0
Si1 Si+4 0.3637 0.4991 0.3462 1 0.0
O3 O-2 0.003 0.2898 0.2586 1 0.0
Li1 Li+1 0.5 0.5 0.763 0.8 0.0
O16 O-2 0.8248 0.3639 0.0705 1 0.0
O18 O-2 0.8385 0.364 -0.0752 1 0.0
Li4 Li+1 0.00662 0.18472 0.22975 0.5 0.0
Si7 Si+4 0.2559 0.6569 0.351 1 0.0
O4 O-2 0.7942 0.4988 0.892 1 0.0
Cs7 Cs+1 0.115 0.405 0.468 0.296 0.0
O7 O-2 0.2752 0.2814 0.4007 1 0.0
Si3 Si+4 0.1348 0.2734 0.0652 1 0.0
Li2 Li+1 0.325 0.403 0.242 0.8 0.0
O25 O-2 0 0.244 0.5 0.497 0.0
Si4 Si+4 0.0008 0.303 0.3244 1 0.0
Si2 Si+4 0.7566 0.4099 0.8792 1 0.0
Si5 Si+4 0.2567 0.3422 0.3504 1 0.0
Cs2 Cs+1 0.5 0.5 0 1 0.0
O19 O-2 0.114 0.3543 0.344 1 0.0
O10 O-2 0.8586 0.2512 0.0007 1 0.0
